data_4081395
loop_
_publ_author_name
'Arrowsmith, Merle'
'Crimmin, Mark R.'
'Hill, Michael S.'
'Lomas, Sarah L.'
'MacDougall, Dugald J.'
'Mahon, Mary F.'

_publ_section_title
;
 Catalytic and Stoichiometric Cumulene Formation within Dimeric Group 2
 Acetylides
;
_journal_issue 17
_journal_name_full Organometallics
_journal_page_first 4961
_journal_paper_doi 10.1021/om400678d
_journal_volume 32
_journal_year 2013
_chemical_formula_sum 'C79 H99 Mg2 N4 O2'
_chemical_formula_weight 1185.24
_chemical_name_systematic
; 
 ? 
;
_space_group_IT_number 2
_symmetry_cell_setting triclinic
_symmetry_space_group_name_Hall '-P 1'
_symmetry_space_group_name_H-M 'P -1'
_atom_sites_solution_hydrogens geom
_atom_sites_solution_primary direct
_atom_sites_solution_secondary difmap
_audit_creation_method SHELXL-97
_cell_angle_alpha 94.834(1)
_cell_angle_beta 97.066(1)
_cell_angle_gamma 95.344(1)
_cell_formula_units_Z 2
_cell_length_a 13.7431(2)
_cell_length_b 13.9770(2)
_cell_length_c 18.3671(4)
_cell_measurement_reflns_used 49585
_cell_measurement_temperature 150(2)
_cell_measurement_theta_max 27.485
_cell_measurement_theta_min 2.910
_cell_volume 3469.67(10)
_computing_cell_refinement 'HKL Scalepack (Otwinowski & Minor 1997)'
_computing_data_collection 'Collect (Bruker AXS BV, 1997-2004)'
_computing_data_reduction 'Denzo & Scalepack (Otwinowski & Minor, 1997)'
_computing_molecular_graphics 'ORTEX (P.McArdle, 1995)'
_computing_publication_material 'SHELXL-97/2 (Sheldrick,1997)'
_computing_structure_refinement 'SHELXL-97 (Sheldrick, 1997)'
_computing_structure_solution 'SHELXS-97 (Sheldrick, 1990)'
_diffrn_ambient_temperature 150(2)
_diffrn_measured_fraction_theta_full 0.991
_diffrn_measured_fraction_theta_max 0.991
_diffrn_measurement_device_type '95mm CCD camera on \k-goniostat'
_diffrn_measurement_method CCD
_diffrn_radiation_monochromator graphite
_diffrn_radiation_source 'fine-focus sealed tube'
_diffrn_radiation_type MoK\a
_diffrn_radiation_wavelength 0.71073
_diffrn_reflns_av_R_equivalents 0.0683
_diffrn_reflns_av_sigmaI/netI 0.0579
_diffrn_reflns_limit_h_max 16
_diffrn_reflns_limit_h_min -16
_diffrn_reflns_limit_k_max 16
_diffrn_reflns_limit_k_min -16
_diffrn_reflns_limit_l_max 21
_diffrn_reflns_limit_l_min -21
_diffrn_reflns_number 49174
_diffrn_reflns_theta_full 25.09
_diffrn_reflns_theta_max 25.09
_diffrn_reflns_theta_min 3.73
_exptl_absorpt_coefficient_mu 0.083
_exptl_absorpt_correction_type none
_exptl_crystal_colour colourless
_exptl_crystal_density_diffrn 1.134
_exptl_crystal_density_method 'not measured'
_exptl_crystal_description 'square plate'
_exptl_crystal_F_000 1282
_exptl_crystal_size_max 0.25
_exptl_crystal_size_mid 0.25
_exptl_crystal_size_min 0.10
_refine_diff_density_max 0.262
_refine_diff_density_min -0.232
_refine_diff_density_rms 0.041
_refine_ls_extinction_method none
_refine_ls_goodness_of_fit_ref 1.027
_refine_ls_hydrogen_treatment constr
_refine_ls_matrix_type full
_refine_ls_number_parameters 898
_refine_ls_number_reflns 12249
_refine_ls_number_restraints 9
_refine_ls_restrained_S_all 1.031
_refine_ls_R_factor_all 0.0914
_refine_ls_R_factor_gt 0.0526
_refine_ls_shift/su_max 0.001
_refine_ls_shift/su_mean 0.000
_refine_ls_structure_factor_coef Fsqd
_refine_ls_weighting_details 'calc w=1/[\s^2^(Fo^2^)+(0.0459P)^2^+1.7383P] where P=(Fo^2^+2Fc^2^)/3'
_refine_ls_weighting_scheme calc
_refine_ls_wR_factor_gt 0.1113
_refine_ls_wR_factor_ref 0.1291
_reflns_number_gt 8333
_reflns_number_total 12249
_reflns_threshold_expression >2sigma(I)
_cod_data_source_file om400678d_si_002.cif
_cod_data_source_block k08msh76-Cpd-7
_cod_original_sg_symbol_H-M P-1
_cod_database_code 4081395

loop_
_symmetry_equiv_pos_as_xyz
'x, y, z'
'-x, -y, -z'

loop_
_atom_site_label
_atom_site_type_symbol
_atom_site_fract_x
_atom_site_fract_y
_atom_site_fract_z
_atom_site_U_iso_or_equiv
_atom_site_adp_type
_atom_site_occupancy
_atom_site_symmetry_multiplicity
_atom_site_calc_flag
_atom_site_refinement_flags
_atom_site_disorder_assembly
_atom_site_disorder_group
Mg1 Mg 0.41834(5) 0.41483(5) 0.51705(4) 0.02842(18) Uani 1 1 d . . .
Mg2 Mg 0.02467(5) 0.03097(5) 1.08982(4) 0.02747(18) Uani 1 1 d . . .
O1 O 0.26967(11) 0.37801(12) 0.29030(10) 0.0445(4) Uani 1 1 d . . .
O2 O 0.2850(5) 0.2170(9) 1.0781(6) 0.0388(18) Uani 0.65 1 d PD A 1
O2A O 0.2845(10) 0.2138(18) 1.0628(13) 0.057(5) Uani 0.35 1 d PD A 2
N1 N 0.41494(12) 0.26749(12) 0.52056(10) 0.0278(4) Uani 1 1 d . . .
N2 N 0.27021(12) 0.41518(12) 0.52378(10) 0.0303(4) Uani 1 1 d . . .
N3 N -0.02046(12) 0.13160(13) 1.16423(10) 0.0305(4) Uani 1 1 d . . .
N4 N 0.13636(12) -0.00690(12) 1.16349(10) 0.0309(4) Uani 1 1 d . . .
C1 C 0.33165(16) 0.10150(15) 0.50996(15) 0.0408(6) Uani 1 1 d . . .
H1A H 0.3760 0.0779 0.4762 0.061 Uiso 1 1 calc R . .
H1B H 0.2649 0.0694 0.4947 0.061 Uiso 1 1 calc R . .
H1C H 0.3549 0.0873 0.5601 0.061 Uiso 1 1 calc R . .
C2 C 0.33047(15) 0.20941(15) 0.50815(13) 0.0315(5) Uani 1 1 d . . .
C3 C 0.23707(15) 0.24184(15) 0.49560(14) 0.0361(6) Uani 1 1 d . . .
H3 H 0.1853 0.1933 0.4758 0.036(6) Uiso 1 1 calc R . .
C4 C 0.20773(15) 0.33529(15) 0.50770(13) 0.0329(5) Uani 1 1 d . . .
C5 C 0.09776(15) 0.33944(16) 0.50397(15) 0.0417(6) Uani 1 1 d . . .
H5A H 0.0846 0.3905 0.5403 0.063 Uiso 1 1 calc R . .
H5B H 0.0664 0.2772 0.5147 0.063 Uiso 1 1 calc R . .
H5C H 0.0709 0.3533 0.4545 0.063 Uiso 1 1 calc R . .
C6 C 0.50374(14) 0.22335(14) 0.54273(12) 0.0277(5) Uani 1 1 d . . .
C7 C 0.55884(14) 0.18548(14) 0.48929(13) 0.0289(5) Uani 1 1 d . . .
C8 C 0.64729(15) 0.14995(15) 0.51392(13) 0.0325(5) Uani 1 1 d . . .
H8 H 0.6866 0.1259 0.4789 0.039 Uiso 1 1 calc R . .
C9 C 0.67888(16) 0.14894(15) 0.58813(14) 0.0355(6) Uani 1 1 d . . .
H9 H 0.7395 0.1245 0.6036 0.043 Uiso 1 1 calc R . .
C10 C 0.62291(16) 0.18315(15) 0.63971(14) 0.0350(5) Uani 1 1 d . . .
H10 H 0.6448 0.1813 0.6906 0.042 Uiso 1 1 calc R . .
C11 C 0.53455(15) 0.22047(15) 0.61815(13) 0.0309(5) Uani 1 1 d . . .
C12 C 0.52365(16) 0.17811(16) 0.40724(13) 0.0339(5) Uani 1 1 d . . .
H12 H 0.4558 0.1991 0.4006 0.041 Uiso 1 1 calc R . .
C13 C 0.58926(18) 0.24392(18) 0.36729(15) 0.0458(6) Uani 1 1 d . . .
H13A H 0.5930 0.3104 0.3900 0.069 Uiso 1 1 calc R . .
H13B H 0.5614 0.2410 0.3153 0.069 Uiso 1 1 calc R . .
H13C H 0.6555 0.2227 0.3709 0.069 Uiso 1 1 calc R . .
C14 C 0.51774(18) 0.07359(17) 0.37195(14) 0.0435(6) Uani 1 1 d . . .
H14A H 0.5843 0.0533 0.3738 0.065 Uiso 1 1 calc R . .
H14B H 0.4874 0.0699 0.3205 0.065 Uiso 1 1 calc R . .
H14C H 0.4778 0.0310 0.3991 0.065 Uiso 1 1 calc R . .
C15 C 0.47282(17) 0.25560(17) 0.67668(13) 0.0398(6) Uani 1 1 d . . .
H15 H 0.4092 0.2726 0.6510 0.048 Uiso 1 1 calc R . .
C16 C 0.52399(19) 0.34484(18) 0.72329(15) 0.0486(7) Uani 1 1 d . . .
H16A H 0.5866 0.3297 0.7491 0.073 Uiso 1 1 calc R . .
H16B H 0.4818 0.3663 0.7595 0.073 Uiso 1 1 calc R . .
H16C H 0.5366 0.3963 0.6915 0.073 Uiso 1 1 calc R . .
C17 C 0.4490(2) 0.1765(2) 0.72691(18) 0.0685(9) Uani 1 1 d . . .
H17A H 0.5104 0.1595 0.7533 0.103 Uiso 1 1 calc R . .
H17B H 0.4142 0.1193 0.6969 0.103 Uiso 1 1 calc R . .
H17C H 0.4071 0.2003 0.7625 0.103 Uiso 1 1 calc R . .
C18 C 0.22939(14) 0.50399(15) 0.54486(13) 0.0313(5) Uani 1 1 d . . .
C19 C 0.23539(15) 0.53345(15) 0.62088(13) 0.0326(5) Uani 1 1 d . . .
C20 C 0.19535(16) 0.61819(16) 0.64168(14) 0.0390(6) Uani 1 1 d . . .
H20 H 0.1963 0.6383 0.6925 0.047 Uiso 1 1 calc R . .
C21 C 0.15439(16) 0.67300(16) 0.58924(15) 0.0392(6) Uani 1 1 d . . .
H21 H 0.1283 0.7310 0.6044 0.047 Uiso 1 1 calc R . .
C22 C 0.15082(15) 0.64466(16) 0.51528(14) 0.0358(6) Uani 1 1 d . . .
H22 H 0.1233 0.6839 0.4800 0.043 Uiso 1 1 calc R . .
C23 C 0.18726(14) 0.55869(15) 0.49123(13) 0.0315(5) Uani 1 1 d . . .
C24 C 0.28223(17) 0.47461(17) 0.67849(14) 0.0400(6) Uani 1 1 d . . .
H24 H 0.3363 0.4437 0.6569 0.048 Uiso 1 1 calc R . .
C25 C 0.3291(2) 0.5351(2) 0.74957(15) 0.0538(7) Uani 1 1 d . . .
H25A H 0.3722 0.5898 0.7375 0.081 Uiso 1 1 calc R . .
H25B H 0.3680 0.4951 0.7807 0.081 Uiso 1 1 calc R . .
H25C H 0.2773 0.5592 0.7760 0.081 Uiso 1 1 calc R . .
C26 C 0.2098(2) 0.3930(2) 0.69681(18) 0.0678(9) Uani 1 1 d . . .
H26A H 0.1563 0.4206 0.7194 0.102 Uiso 1 1 calc R . .
H26B H 0.2443 0.3538 0.7313 0.102 Uiso 1 1 calc R . .
H26C H 0.1823 0.3525 0.6515 0.102 Uiso 1 1 calc R . .
C27 C 0.17934(15) 0.52965(16) 0.40920(13) 0.0354(6) Uani 1 1 d . . .
H27 H 0.2030 0.4644 0.4022 0.043 Uiso 1 1 calc R . .
C28 C 0.07260(17) 0.52331(19) 0.37035(15) 0.0470(7) Uani 1 1 d . . .
H28A H 0.0297 0.4807 0.3953 0.070 Uiso 1 1 calc R . .
H28B H 0.0702 0.4974 0.3188 0.070 Uiso 1 1 calc R . .
H28C H 0.0501 0.5879 0.3722 0.070 Uiso 1 1 calc R . .
C29 C 0.24515(17) 0.60011(17) 0.37288(15) 0.0430(6) Uani 1 1 d . . .
H29A H 0.2213 0.6640 0.3769 0.064 Uiso 1 1 calc R . .
H29B H 0.2434 0.5773 0.3208 0.064 Uiso 1 1 calc R . .
H29C H 0.3130 0.6043 0.3976 0.064 Uiso 1 1 calc R . .
C30 C 0.47721(15) 0.47898(15) 0.41494(13) 0.0311(5) Uani 1 1 d . . .
C31 C 0.41732(16) 0.41645(16) 0.38000(13) 0.0367(6) Uani 1 1 d . . .
C32 C 0.34557(17) 0.34108(17) 0.33674(15) 0.0437(6) Uani 1 1 d . . .
H32A H 0.3814 0.2989 0.3058 0.052 Uiso 1 1 calc R . .
H32B H 0.3147 0.3007 0.3712 0.052 Uiso 1 1 calc R . .
C33 C 0.29323(18) 0.41217(17) 0.22562(15) 0.0417(6) Uani 1 1 d . . .
C34 C 0.3860(2) 0.4182(2) 0.20436(17) 0.0559(8) Uani 1 1 d . . .
H34 H 0.4401 0.3990 0.2351 0.067 Uiso 1 1 calc R . .
C35 C 0.3992(3) 0.4528(2) 0.1373(2) 0.0716(10) Uani 1 1 d . . .
H35 H 0.4629 0.4565 0.1220 0.086 Uiso 1 1 calc R . .
C36 C 0.3217(3) 0.4818(2) 0.09267(19) 0.0733(10) Uani 1 1 d . . .
H36 H 0.3317 0.5051 0.0468 0.088 Uiso 1 1 calc R . .
C37 C 0.2297(3) 0.4765(2) 0.11512(18) 0.0647(9) Uani 1 1 d . . .
H37 H 0.1760 0.4967 0.0846 0.078 Uiso 1 1 calc R . .
C38 C 0.2149(2) 0.44230(18) 0.18137(16) 0.0510(7) Uani 1 1 d . . .
H38 H 0.1513 0.4393 0.1968 0.061 Uiso 1 1 calc R . .
C41 C 0.01013(18) 0.24740(18) 1.27616(14) 0.0450(6) Uani 1 1 d . . .
H41A H -0.0050 0.3023 1.2485 0.067 Uiso 1 1 calc R . .
H41B H 0.0643 0.2681 1.3159 0.067 Uiso 1 1 calc R . .
H41C H -0.0484 0.2231 1.2973 0.067 Uiso 1 1 calc R . .
C42 C 0.04017(16) 0.16794(16) 1.22482(12) 0.0321(5) Uani 1 1 d . . .
C43 C 0.13133(16) 0.13550(16) 1.24718(12) 0.0335(5) Uani 1 1 d . . .
H43 H 0.1721 0.1770 1.2847 0.043(7) Uiso 1 1 calc R . .
C44 C 0.17289(16) 0.05235(16) 1.22385(12) 0.0342(5) Uani 1 1 d . . .
C45 C 0.26345(19) 0.03115(19) 1.27279(14) 0.0501(7) Uani 1 1 d . . .
H45A H 0.2571 -0.0371 1.2820 0.075 Uiso 1 1 calc R . .
H45B H 0.2700 0.0716 1.3197 0.075 Uiso 1 1 calc R . .
H45C H 0.3220 0.0452 1.2484 0.075 Uiso 1 1 calc R . .
C46 C -0.11949(16) 0.16194(17) 1.15737(13) 0.0367(6) Uani 1 1 d . . .
C47 C -0.19383(17) 0.10451(19) 1.18443(14) 0.0457(7) Uani 1 1 d . . .
C48 C -0.28855(18) 0.1327(2) 1.17727(16) 0.0566(8) Uani 1 1 d . . .
H48 H -0.3394 0.0950 1.1958 0.068 Uiso 1 1 calc R . .
C49 C -0.3103(2) 0.2139(2) 1.14398(17) 0.0607(9) Uani 1 1 d . . .
H49 H -0.3758 0.2312 1.1390 0.073 Uiso 1 1 calc R . .
C50 C -0.23729(19) 0.2700(2) 1.11796(15) 0.0534(7) Uani 1 1 d . . .
H50 H -0.2530 0.3261 1.0952 0.064 Uiso 1 1 calc R . .
C51 C -0.13981(16) 0.24603(18) 1.12436(13) 0.0404(6) Uani 1 1 d . . .
C52 C -0.17381(19) 0.0157(2) 1.22360(16) 0.0541(7) Uani 1 1 d . . .
H52 H -0.1012 0.0110 1.2287 0.065 Uiso 1 1 calc R . .
C53 C -0.2252(2) -0.0765(2) 1.17914(17) 0.0689(9) Uani 1 1 d . . .
H53A H -0.2962 -0.0715 1.1698 0.103 Uiso 1 1 calc R . .
H53B H -0.2136 -0.1321 1.2070 0.103 Uiso 1 1 calc R . .
H53C H -0.1989 -0.0852 1.1321 0.103 Uiso 1 1 calc R . .
C54 C -0.2047(2) 0.0219(3) 1.30119(17) 0.0729(9) Uani 1 1 d . . .
H54A H -0.1696 0.0795 1.3304 0.109 Uiso 1 1 calc R . .
H54B H -0.1885 -0.0357 1.3250 0.109 Uiso 1 1 calc R . .
H54C H -0.2759 0.0261 1.2977 0.109 Uiso 1 1 calc R . .
C55 C -0.06137(18) 0.31364(18) 1.09813(14) 0.0443(6) Uani 1 1 d . . .
H55 H 0.0044 0.2929 1.1159 0.053 Uiso 1 1 calc R . .
C56 C -0.0725(2) 0.3069(2) 1.01414(16) 0.0625(8) Uani 1 1 d . . .
H56A H -0.0715 0.2396 0.9946 0.094 Uiso 1 1 calc R . .
H56B H -0.0179 0.3469 0.9985 0.094 Uiso 1 1 calc R . .
H56C H -0.1352 0.3298 0.9954 0.094 Uiso 1 1 calc R . .
C57 C -0.0627(2) 0.41935(19) 1.12901(17) 0.0614(8) Uani 1 1 d . . .
H57A H -0.1248 0.4428 1.1096 0.092 Uiso 1 1 calc R . .
H57B H -0.0073 0.4591 1.1142 0.092 Uiso 1 1 calc R . .
H57C H -0.0568 0.4234 1.1829 0.092 Uiso 1 1 calc R . .
C58 C 0.18110(16) -0.09630(16) 1.15320(12) 0.0344(5) Uani 1 1 d . . .
C59 C 0.26979(17) -0.09849(16) 1.12255(13) 0.0374(6) Uani 1 1 d . . .
C60 C 0.31099(19) -0.18598(18) 1.11764(15) 0.0482(7) Uani 1 1 d . . .
H60 H 0.3710 -0.1889 1.0972 0.058 Uiso 1 1 calc R . .
C61 C 0.2674(2) -0.26787(19) 1.14140(16) 0.0532(7) Uani 1 1 d . . .
H61 H 0.2983 -0.3259 1.1390 0.064 Uiso 1 1 calc R . .
C62 C 0.1791(2) -0.26559(18) 1.16872(15) 0.0501(7) Uani 1 1 d . . .
H62 H 0.1486 -0.3230 1.1841 0.060 Uiso 1 1 calc R . .
C63 C 0.13272(17) -0.18078(17) 1.17454(13) 0.0407(6) Uani 1 1 d . . .
C64 C 0.32193(17) -0.01179(18) 1.09426(13) 0.0409(6) Uani 1 1 d . . .
H64 H 0.2890 0.0463 1.1091 0.049 Uiso 1 1 calc R . .
C65 C 0.43190(19) 0.0069(2) 1.12632(17) 0.0593(8) Uani 1 1 d . . .
H65A H 0.4381 0.0130 1.1803 0.089 Uiso 1 1 calc R . .
H65B H 0.4608 0.0667 1.1097 0.089 Uiso 1 1 calc R . .
H65C H 0.4667 -0.0472 1.1094 0.089 Uiso 1 1 calc R . .
C66 C 0.3130(2) -0.0242(2) 1.01046(15) 0.0536(7) Uani 1 1 d . . .
H66A H 0.3486 -0.0783 0.9949 0.080 Uiso 1 1 calc R . .
H66B H 0.3415 0.0351 0.9927 0.080 Uiso 1 1 calc R . .
H66C H 0.2433 -0.0372 0.9899 0.080 Uiso 1 1 calc R . .
C67 C 0.03473(19) -0.18176(18) 1.20403(15) 0.0477(7) Uani 1 1 d . . .
H67 H 0.0023 -0.1257 1.1855 0.057 Uiso 1 1 calc R . .
C68 C -0.0348(2) -0.2720(2) 1.17627(19) 0.0749(10) Uani 1 1 d . . .
H68A H -0.0102 -0.3276 1.1989 0.112 Uiso 1 1 calc R . .
H68B H -0.0383 -0.2831 1.1226 0.112 Uiso 1 1 calc R . .
H68C H -0.1006 -0.2633 1.1894 0.112 Uiso 1 1 calc R . .
C69 C 0.0477(3) -0.1667(3) 1.28618(19) 0.0997(14) Uani 1 1 d . . .
H69A H 0.0769 -0.2216 1.3066 0.150 Uiso 1 1 calc R . .
H69B H -0.0167 -0.1612 1.3031 0.150 Uiso 1 1 calc R . .
H69C H 0.0912 -0.1073 1.3028 0.150 Uiso 1 1 calc R . .
C70 C 0.07118(15) 0.08190(16) 0.97800(12) 0.0308(5) Uani 1 1 d . . .
C71 C 0.12160(16) 0.14419(16) 1.02036(12) 0.0323(5) Uani 1 1 d . A .
C72 C 0.18175(18) 0.22209(18) 1.06972(14) 0.0440(6) Uani 1 1 d D . .
H72A H 0.1685 0.2846 1.0509 0.053 Uiso 0.65 1 calc PR A 1
H72B H 0.1596 0.2220 1.1190 0.053 Uiso 0.65 1 calc PR A 1
H72C H 0.1638 0.2858 1.0559 0.053 Uiso 0.35 1 calc PR A 2
H72D H 0.1699 0.2163 1.1213 0.053 Uiso 0.35 1 calc PR A 2
C73 C 0.3344(13) 0.2507(13) 1.0256(7) 0.031(2) Uani 0.65 1 d P A 1
C74 C 0.4376(5) 0.2538(7) 1.0414(4) 0.0440(16) Uani 0.65 1 d PD A 1
H74 H 0.4655 0.2330 1.0866 0.053 Uiso 0.65 1 calc PR A 1
C75 C 0.4983(5) 0.2860(5) 0.9934(4) 0.0519(18) Uani 0.65 1 d P A 1
H75 H 0.5678 0.2905 1.0062 0.062 Uiso 0.65 1 calc PR A 1
C76 C 0.4584(11) 0.3122(10) 0.9259(7) 0.051(2) Uani 0.65 1 d P A 1
H76 H 0.5005 0.3334 0.8918 0.061 Uiso 0.65 1 calc PR A 1
C77 C 0.3587(5) 0.3076(4) 0.9085(3) 0.0498(12) Uani 0.65 1 d P A 1
H77 H 0.3319 0.3282 0.8630 0.060 Uiso 0.65 1 calc PR A 1
C78 C 0.2946(7) 0.2729(7) 0.9570(6) 0.040(2) Uani 0.65 1 d PD A 1
H78 H 0.2253 0.2649 0.9427 0.048 Uiso 0.65 1 calc PR A 1
C80 C -0.0187(19) 0.0783(13) 0.4627(10) 0.057(6) Uani 0.60 1 d P . 1
H80 H -0.0321 0.1322 0.4362 0.069 Uiso 0.60 1 calc PR . 1
C81 C 0.0413(16) 0.0142(18) 0.4383(9) 0.059(5) Uani 0.60 1 d P B 1
H81 H 0.0709 0.0247 0.3952 0.071 Uiso 0.60 1 calc PR B 1
C82 C 0.0600(12) -0.0645(15) 0.4740(11) 0.064(4) Uani 0.60 1 d P . 1
H82 H 0.1010 -0.1093 0.4556 0.076 Uiso 0.60 1 calc PR . 1
C73A C 0.327(2) 0.256(3) 1.0040(12) 0.040(7) Uani 0.35 1 d PD A 2
C74A C 0.4245(11) 0.2655(14) 1.0072(9) 0.075(5) Uani 0.35 1 d PD A 2
H74A H 0.4643 0.2359 1.0431 0.090 Uiso 0.35 1 calc PR A 2
C75A C 0.468(2) 0.321(3) 0.9559(14) 0.089(14) Uani 0.35 1 d P A 2
H75A H 0.5379 0.3297 0.9569 0.107 Uiso 0.35 1 calc PR A 2
C76A C 0.4085(14) 0.3605(13) 0.9059(8) 0.093(4) Uani 0.35 1 d P A 2
H76A H 0.4365 0.3958 0.8702 0.112 Uiso 0.35 1 calc PR A 2
C77A C 0.3094(11) 0.3512(9) 0.9053(6) 0.075(3) Uani 0.35 1 d P A 2
H77A H 0.2687 0.3797 0.8694 0.090 Uiso 0.35 1 calc PR A 2
C78A C 0.2689(17) 0.3013(12) 0.9556(11) 0.053(4) Uani 0.35 1 d PD A 2
H78A H 0.1998 0.2980 0.9572 0.063 Uiso 0.35 1 calc PR A 2
C80A C 0.005(3) 0.056(2) 0.443(2) 0.068(10) Uani 0.40 1 d P . 2
H80A H 0.0076 0.0938 0.4029 0.082 Uiso 0.40 1 calc PR . 2
C81A C 0.0702(18) -0.011(3) 0.4541(17) 0.060(10) Uani 0.40 1 d P C 2
H81A H 0.1192 -0.0169 0.4222 0.071 Uiso 0.40 1 calc PR C 2
C82A C 0.0664(17) -0.0681(17) 0.511(2) 0.062(6) Uani 0.40 1 d P . 2
H82A H 0.1112 -0.1153 0.5178 0.074 Uiso 0.40 1 calc PR . 2

loop_
_atom_site_aniso_label
_atom_site_aniso_U_11
_atom_site_aniso_U_22
_atom_site_aniso_U_33
_atom_site_aniso_U_23
_atom_site_aniso_U_13
_atom_site_aniso_U_12
Mg1 0.0178(4) 0.0218(4) 0.0434(5) -0.0063(3) 0.0012(3) 0.0024(3)
Mg2 0.0251(4) 0.0283(4) 0.0264(4) -0.0051(3) 0.0007(3) -0.0002(3)
O1 0.0312(9) 0.0438(10) 0.0533(12) -0.0077(8) -0.0039(8) 0.0008(7)
O2 0.027(3) 0.049(3) 0.036(4) -0.001(2) -0.005(2) -0.006(2)
O2A 0.075(9) 0.043(7) 0.038(9) 0.014(7) -0.028(5) -0.027(6)
N1 0.0192(9) 0.0224(9) 0.0401(11) -0.0054(8) 0.0016(7) 0.0044(7)
N2 0.0208(9) 0.0221(9) 0.0462(12) -0.0062(8) 0.0021(8) 0.0037(7)
N3 0.0242(10) 0.0346(10) 0.0306(11) -0.0072(8) 0.0038(8) 0.0006(8)
N4 0.0299(10) 0.0281(10) 0.0319(11) -0.0045(8) -0.0014(8) 0.0015(8)
C1 0.0243(12) 0.0257(12) 0.0701(18) -0.0027(12) 0.0034(11) 0.0008(9)
C2 0.0237(12) 0.0233(11) 0.0451(14) -0.0065(10) 0.0031(10) 0.0016(9)
C3 0.0211(11) 0.0254(12) 0.0576(16) -0.0084(11) 0.0001(10) -0.0016(9)
C4 0.0203(11) 0.0269(12) 0.0494(15) -0.0027(10) 0.0019(10) 0.0016(9)
C5 0.0220(12) 0.0288(13) 0.0722(18) -0.0046(12) 0.0040(11) 0.0026(9)
C6 0.0187(10) 0.0186(10) 0.0437(14) -0.0041(9) 0.0009(9) 0.0008(8)
C7 0.0200(11) 0.0202(11) 0.0446(14) -0.0031(10) 0.0033(9) 0.0000(8)
C8 0.0220(11) 0.0260(12) 0.0482(15) -0.0061(10) 0.0045(10) 0.0044(9)
C9 0.0234(12) 0.0279(12) 0.0526(16) -0.0028(11) -0.0027(10) 0.0056(9)
C10 0.0296(12) 0.0278(12) 0.0442(15) -0.0018(10) -0.0042(10) 0.0026(9)
C11 0.0237(11) 0.0240(11) 0.0422(14) -0.0051(10) 0.0016(10) -0.0006(9)
C12 0.0245(12) 0.0334(13) 0.0429(14) -0.0028(10) 0.0024(10) 0.0070(9)
C13 0.0393(14) 0.0444(15) 0.0560(17) 0.0045(13) 0.0123(12) 0.0083(11)
C14 0.0366(14) 0.0407(14) 0.0488(16) -0.0122(12) -0.0014(11) 0.0053(11)
C15 0.0334(13) 0.0441(14) 0.0397(15) -0.0082(11) 0.0025(10) 0.0067(10)
C16 0.0543(16) 0.0415(15) 0.0482(17) -0.0097(12) 0.0084(13) 0.0056(12)
C17 0.082(2) 0.0519(18) 0.073(2) -0.0119(16) 0.0395(18) -0.0113(15)
C18 0.0149(10) 0.0240(11) 0.0536(16) -0.0069(10) 0.0065(10) 0.0014(8)
C19 0.0194(11) 0.0274(12) 0.0504(15) -0.0052(11) 0.0079(10) 0.0027(9)
C20 0.0269(12) 0.0372(13) 0.0518(16) -0.0098(12) 0.0084(11) 0.0050(10)
C21 0.0250(12) 0.0291(13) 0.0626(18) -0.0106(12) 0.0080(11) 0.0087(9)
C22 0.0217(11) 0.0278(12) 0.0573(17) -0.0025(11) 0.0056(10) 0.0053(9)
C23 0.0165(11) 0.0253(12) 0.0505(15) -0.0053(10) 0.0035(9) -0.0002(8)
C24 0.0338(13) 0.0378(14) 0.0483(16) -0.0045(11) 0.0076(11) 0.0071(10)
C25 0.0532(17) 0.0530(17) 0.0526(18) -0.0081(14) 0.0018(13) 0.0107(13)
C26 0.071(2) 0.061(2) 0.068(2) 0.0158(16) 0.0002(16) -0.0086(15)
C27 0.0258(12) 0.0267(12) 0.0526(16) -0.0039(11) 0.0038(10) 0.0052(9)
C28 0.0329(14) 0.0467(15) 0.0570(17) -0.0082(13) -0.0028(12) 0.0050(11)
C29 0.0346(13) 0.0361(14) 0.0573(17) -0.0019(12) 0.0065(11) 0.0044(10)
C30 0.0218(11) 0.0278(12) 0.0429(14) -0.0019(10) 0.0035(10) 0.0040(9)
C31 0.0282(12) 0.0322(13) 0.0479(15) -0.0044(11) 0.0013(10) 0.0064(10)
C32 0.0338(13) 0.0362(14) 0.0549(17) -0.0097(12) -0.0087(11) 0.0035(10)
C33 0.0415(15) 0.0309(13) 0.0467(16) -0.0141(12) 0.0003(12) -0.0035(10)
C34 0.0511(18) 0.0563(18) 0.0534(19) -0.0230(15) 0.0056(13) -0.0038(13)
C35 0.076(2) 0.067(2) 0.063(2) -0.0321(18) 0.0209(19) -0.0184(17)
C36 0.112(3) 0.0459(18) 0.054(2) -0.0156(15) 0.014(2) -0.0213(18)
C37 0.089(3) 0.0358(16) 0.062(2) -0.0069(15) -0.0057(18) -0.0011(15)
C38 0.0575(17) 0.0341(14) 0.0563(19) -0.0095(13) -0.0025(14) 0.0037(12)
C41 0.0381(14) 0.0522(16) 0.0401(15) -0.0175(12) 0.0021(11) 0.0050(11)
C42 0.0319(12) 0.0340(13) 0.0281(13) -0.0059(10) 0.0054(10) -0.0022(9)
C43 0.0307(12) 0.0339(13) 0.0308(13) -0.0099(10) -0.0029(10) -0.0029(10)
C44 0.0320(12) 0.0342(13) 0.0326(13) -0.0020(10) -0.0025(10) -0.0017(10)
C45 0.0490(16) 0.0497(16) 0.0442(16) -0.0113(12) -0.0167(12) 0.0107(12)
C46 0.0274(12) 0.0433(14) 0.0351(14) -0.0171(11) 0.0014(10) 0.0027(10)
C47 0.0283(13) 0.0574(17) 0.0467(16) -0.0184(13) 0.0072(11) -0.0017(11)
C48 0.0309(15) 0.071(2) 0.0619(19) -0.0212(16) 0.0098(12) -0.0037(13)
C49 0.0301(15) 0.076(2) 0.069(2) -0.0264(17) -0.0012(13) 0.0116(14)
C50 0.0406(16) 0.0564(17) 0.0573(18) -0.0183(14) -0.0076(13) 0.0152(13)
C51 0.0320(13) 0.0454(15) 0.0393(15) -0.0163(12) -0.0029(10) 0.0085(11)
C52 0.0350(15) 0.0607(18) 0.065(2) -0.0020(15) 0.0152(13) -0.0099(12)
C53 0.083(2) 0.062(2) 0.062(2) -0.0040(16) 0.0273(17) -0.0084(16)
C54 0.070(2) 0.088(2) 0.053(2) -0.0084(17) 0.0052(16) -0.0134(17)
C55 0.0408(14) 0.0433(15) 0.0469(16) -0.0030(12) -0.0024(11) 0.0109(11)
C56 0.066(2) 0.065(2) 0.0559(19) 0.0043(15) 0.0001(15) 0.0157(15)
C57 0.0588(18) 0.0464(17) 0.074(2) -0.0085(15) -0.0055(15) 0.0102(13)
C58 0.0365(13) 0.0304(13) 0.0316(13) -0.0044(10) -0.0099(10) 0.0042(10)
C59 0.0358(13) 0.0352(13) 0.0369(14) -0.0074(11) -0.0068(10) 0.0074(10)
C60 0.0382(14) 0.0424(16) 0.0592(18) -0.0113(13) -0.0080(12) 0.0127(12)
C61 0.0522(17) 0.0354(15) 0.0652(19) -0.0074(13) -0.0175(14) 0.0139(13)
C62 0.0539(17) 0.0335(14) 0.0555(18) 0.0032(12) -0.0172(13) -0.0010(12)
C63 0.0426(14) 0.0336(14) 0.0407(15) 0.0009(11) -0.0115(11) 0.0022(11)
C64 0.0354(13) 0.0426(14) 0.0426(15) -0.0066(12) 0.0012(11) 0.0080(11)
C65 0.0434(16) 0.0612(19) 0.068(2) -0.0024(15) -0.0010(14) -0.0014(13)
C66 0.0518(17) 0.0561(17) 0.0516(18) -0.0063(14) 0.0064(13) 0.0098(13)
C67 0.0504(16) 0.0372(14) 0.0533(17) 0.0075(12) 0.0012(12) -0.0029(11)
C68 0.066(2) 0.075(2) 0.077(2) -0.0078(18) 0.0161(17) -0.0255(17)
C69 0.072(2) 0.160(4) 0.058(2) -0.028(2) 0.0089(18) -0.005(2)
C70 0.0293(12) 0.0337(13) 0.0277(12) -0.0015(10) 0.0040(9) -0.0010(9)
C71 0.0304(12) 0.0329(13) 0.0322(13) -0.0019(10) 0.0056(10) -0.0011(10)
C72 0.0400(15) 0.0463(15) 0.0401(15) -0.0119(12) 0.0100(11) -0.0161(11)
C73 0.038(4) 0.031(3) 0.020(6) -0.007(4) 0.003(5) -0.001(2)
C74 0.028(3) 0.045(3) 0.055(4) 0.002(3) -0.005(3) -0.001(2)
C75 0.032(3) 0.063(4) 0.059(5) -0.004(3) 0.009(3) 0.000(2)
C76 0.049(4) 0.055(5) 0.047(6) -0.009(4) 0.021(4) -0.009(4)
C77 0.052(4) 0.055(4) 0.040(3) 0.000(2) 0.009(2) -0.003(3)
C78 0.040(4) 0.036(5) 0.040(4) -0.006(4) -0.002(3) -0.005(3)
C80 0.047(12) 0.038(5) 0.076(10) -0.006(5) -0.025(9) -0.002(7)
C81 0.050(14) 0.072(11) 0.053(6) 0.003(7) 0.004(8) -0.007(8)
C82 0.055(6) 0.056(7) 0.073(9) -0.024(8) 0.001(6) 0.004(5)
C73A 0.038(9) 0.050(10) 0.023(15) -0.015(10) 0.005(10) -0.021(7)
C74A 0.042(8) 0.063(9) 0.113(16) -0.013(11) 0.000(10) 0.003(6)
C75A 0.057(14) 0.087(14) 0.11(4) -0.06(2) 0.04(2) -0.021(11)
C76A 0.115(14) 0.083(11) 0.082(10) -0.017(8) 0.053(9) -0.018(10)
C77A 0.104(10) 0.071(8) 0.042(6) -0.005(5) 0.010(6) -0.021(7)
C78A 0.090(14) 0.030(9) 0.032(6) 0.001(6) 0.004(8) -0.016(7)
C80A 0.048(16) 0.06(2) 0.09(2) 0.029(16) -0.008(13) 0.002(11)
C81A 0.021(8) 0.08(2) 0.067(17) -0.041(16) 0.000(7) -0.003(10)
C82A 0.026(7) 0.057(8) 0.095(17) -0.018(12) -0.007(10) 0.006(6)

loop_
_atom_type_symbol
_atom_type_description
_atom_type_scat_dispersion_real
_atom_type_scat_dispersion_imag
_atom_type_scat_source
C C 0.0033 0.0016 'International Tables Vol C Tables 4.2.6.8 and 6.1.1.4'
H H 0.0000 0.0000 'International Tables Vol C Tables 4.2.6.8 and 6.1.1.4'
N N 0.0061 0.0033 'International Tables Vol C Tables 4.2.6.8 and 6.1.1.4'
O O 0.0106 0.0060 'International Tables Vol C Tables 4.2.6.8 and 6.1.1.4'
Mg Mg 0.0486 0.0363 'International Tables Vol C Tables 4.2.6.8 and 6.1.1.4'

loop_
_geom_angle_atom_site_label_1
_geom_angle_atom_site_label_2
_geom_angle_atom_site_label_3
_geom_angle
_geom_angle_site_symmetry_1
_geom_angle_site_symmetry_3
N2 Mg1 N1 93.51(7) . .
N2 Mg1 C30 119.76(8) . 2_666
N1 Mg1 C30 125.00(8) . 2_666
N2 Mg1 C30 117.10(8) . .
N1 Mg1 C30 116.98(8) . .
C30 Mg1 C30 87.00(9) 2_666 .
N2 Mg1 C31 100.10(8) . .
N1 Mg1 C31 97.33(8) . .
C30 Mg1 C31 115.85(9) 2_666 .
C30 Mg1 C31 28.84(7) . .
N2 Mg1 Mg1 130.88(6) . 2_666
N1 Mg1 Mg1 134.77(6) . 2_666
C30 Mg1 Mg1 45.71(6) 2_666 2_666
C30 Mg1 Mg1 41.29(6) . 2_666
C31 Mg1 Mg1 70.14(6) . 2_666
N4 Mg2 N3 94.50(7) . .
N4 Mg2 C70 118.74(8) . 2_557
N3 Mg2 C70 125.13(8) . 2_557
N4 Mg2 C70 116.00(8) . .
N3 Mg2 C70 118.61(8) . .
C70 Mg2 C70 86.17(8) 2_557 .
N4 Mg2 C71 100.04(8) . .
N3 Mg2 C71 98.66(8) . .
C70 Mg2 C71 114.94(8) 2_557 .
C70 Mg2 C71 28.78(7) . .
N4 Mg2 Mg2 128.85(6) . 2_557
N3 Mg2 Mg2 135.88(6) . 2_557
C70 Mg2 Mg2 45.60(6) 2_557 2_557
C70 Mg2 Mg2 40.56(5) . 2_557
C71 Mg2 Mg2 69.34(6) . 2_557
C33 O1 C32 117.84(19) . .
C73 O2 C72 117.1(11) . .
C73A O2A C72 119.1(19) . .
C2 N1 C6 116.87(17) . .
C2 N1 Mg1 121.94(13) . .
C6 N1 Mg1 121.00(12) . .
C4 N2 C18 117.40(17) . .
C4 N2 Mg1 121.87(13) . .
C18 N2 Mg1 120.72(13) . .
C42 N3 C46 116.28(17) . .
C42 N3 Mg2 120.24(14) . .
C46 N3 Mg2 123.35(13) . .
C44 N4 C58 116.45(18) . .
C44 N4 Mg2 120.53(14) . .
C58 N4 Mg2 123.01(13) . .
C2 C1 H1A 109.5 . .
C2 C1 H1B 109.5 . .
H1A C1 H1B 109.5 . .
C2 C1 H1C 109.5 . .
H1A C1 H1C 109.5 . .
H1B C1 H1C 109.5 . .
N1 C2 C3 124.16(19) . .
N1 C2 C1 120.12(18) . .
C3 C2 C1 115.69(18) . .
C2 C3 C4 130.1(2) . .
C2 C3 H3 114.9 . .
C4 C3 H3 114.9 . .
N2 C4 C3 124.09(19) . .
N2 C4 C5 120.89(18) . .
C3 C4 C5 114.99(19) . .
C4 C5 H5A 109.5 . .
C4 C5 H5B 109.5 . .
H5A C5 H5B 109.5 . .
C4 C5 H5C 109.5 . .
H5A C5 H5C 109.5 . .
H5B C5 H5C 109.5 . .
C11 C6 C7 120.83(18) . .
C11 C6 N1 118.80(18) . .
C7 C6 N1 120.36(19) . .
C8 C7 C6 117.8(2) . .
C8 C7 C12 119.34(19) . .
C6 C7 C12 122.76(18) . .
C9 C8 C7 121.4(2) . .
C9 C8 H8 119.3 . .
C7 C8 H8 119.3 . .
C10 C9 C8 120.2(2) . .
C10 C9 H9 119.9 . .
C8 C9 H9 119.9 . .
C9 C10 C11 120.7(2) . .
C9 C10 H10 119.6 . .
C11 C10 H10 119.6 . .
C10 C11 C6 118.9(2) . .
C10 C11 C15 119.5(2) . .
C6 C11 C15 121.61(19) . .
C7 C12 C13 111.82(19) . .
C7 C12 C14 111.51(19) . .
C13 C12 C14 109.6(2) . .
C7 C12 H12 107.9 . .
C13 C12 H12 107.9 . .
C14 C12 H12 107.9 . .
C12 C13 H13A 109.5 . .
C12 C13 H13B 109.5 . .
H13A C13 H13B 109.5 . .
C12 C13 H13C 109.5 . .
H13A C13 H13C 109.5 . .
H13B C13 H13C 109.5 . .
C12 C14 H14A 109.5 . .
C12 C14 H14B 109.5 . .
H14A C14 H14B 109.5 . .
C12 C14 H14C 109.5 . .
H14A C14 H14C 109.5 . .
H14B C14 H14C 109.5 . .
C16 C15 C11 111.6(2) . .
C16 C15 C17 109.4(2) . .
C11 C15 C17 111.4(2) . .
C16 C15 H15 108.1 . .
C11 C15 H15 108.1 . .
C17 C15 H15 108.1 . .
C15 C16 H16A 109.5 . .
C15 C16 H16B 109.5 . .
H16A C16 H16B 109.5 . .
C15 C16 H16C 109.5 . .
H16A C16 H16C 109.5 . .
H16B C16 H16C 109.5 . .
C15 C17 H17A 109.5 . .
C15 C17 H17B 109.5 . .
H17A C17 H17B 109.5 . .
C15 C17 H17C 109.5 . .
H17A C17 H17C 109.5 . .
H17B C17 H17C 109.5 . .
C23 C18 C19 121.68(19) . .
C23 C18 N2 120.7(2) . .
C19 C18 N2 117.61(19) . .
C20 C19 C18 118.0(2) . .
C20 C19 C24 120.6(2) . .
C18 C19 C24 121.38(18) . .
C21 C20 C19 120.7(2) . .
C21 C20 H20 119.6 . .
C19 C20 H20 119.6 . .
C22 C21 C20 120.8(2) . .
C22 C21 H21 119.6 . .
C20 C21 H21 119.6 . .
C21 C22 C23 121.0(2) . .
C21 C22 H22 119.5 . .
C23 C22 H22 119.5 . .
C18 C23 C22 117.8(2) . .
C18 C23 C27 123.34(18) . .
C22 C23 C27 118.8(2) . .
C19 C24 C26 112.2(2) . .
C19 C24 C25 113.6(2) . .
C26 C24 C25 109.6(2) . .
C19 C24 H24 107.0 . .
C26 C24 H24 107.0 . .
C25 C24 H24 107.0 . .
C24 C25 H25A 109.5 . .
C24 C25 H25B 109.5 . .
H25A C25 H25B 109.5 . .
C24 C25 H25C 109.5 . .
H25A C25 H25C 109.5 . .
H25B C25 H25C 109.5 . .
C24 C26 H26A 109.5 . .
C24 C26 H26B 109.5 . .
H26A C26 H26B 109.5 . .
C24 C26 H26C 109.5 . .
H26A C26 H26C 109.5 . .
H26B C26 H26C 109.5 . .
C23 C27 C29 110.57(18) . .
C23 C27 C28 112.60(18) . .
C29 C27 C28 109.4(2) . .
C23 C27 H27 108.0 . .
C29 C27 H27 108.0 . .
C28 C27 H27 108.0 . .
C27 C28 H28A 109.5 . .
C27 C28 H28B 109.5 . .
H28A C28 H28B 109.5 . .
C27 C28 H28C 109.5 . .
H28A C28 H28C 109.5 . .
H28B C28 H28C 109.5 . .
C27 C29 H29A 109.5 . .
C27 C29 H29B 109.5 . .
H29A C29 H29B 109.5 . .
C27 C29 H29C 109.5 . .
H29A C29 H29C 109.5 . .
H29B C29 H29C 109.5 . .
C31 C30 Mg1 176.4(2) . 2_666
C31 C30 Mg1 83.45(17) . .
Mg1 C30 Mg1 93.00(9) 2_666 .
C30 C31 C32 179.1(3) . .
C30 C31 Mg1 67.70(15) . .
C32 C31 Mg1 113.13(17) . .
O1 C32 C31 114.07(19) . .
O1 C32 H32A 108.7 . .
C31 C32 H32A 108.7 . .
O1 C32 H32B 108.7 . .
C31 C32 H32B 108.7 . .
H32A C32 H32B 107.6 . .
C34 C33 O1 124.8(2) . .
C34 C33 C38 120.4(3) . .
O1 C33 C38 114.8(2) . .
C33 C34 C35 118.9(3) . .
C33 C34 H34 120.6 . .
C35 C34 H34 120.6 . .
C36 C35 C34 121.2(3) . .
C36 C35 H35 119.4 . .
C34 C35 H35 119.4 . .
C37 C36 C35 119.3(3) . .
C37 C36 H36 120.3 . .
C35 C36 H36 120.3 . .
C36 C37 C38 120.5(3) . .
C36 C37 H37 119.8 . .
C38 C37 H37 119.8 . .
C37 C38 C33 119.8(3) . .
C37 C38 H38 120.1 . .
C33 C38 H38 120.1 . .
C42 C41 H41A 109.5 . .
C42 C41 H41B 109.5 . .
H41A C41 H41B 109.5 . .
C42 C41 H41C 109.5 . .
H41A C41 H41C 109.5 . .
H41B C41 H41C 109.5 . .
N3 C42 C43 124.46(19) . .
N3 C42 C41 120.15(19) . .
C43 C42 C41 115.36(19) . .
C42 C43 C44 131.1(2) . .
C42 C43 H43 114.4 . .
C44 C43 H43 114.4 . .
N4 C44 C43 124.1(2) . .
N4 C44 C45 120.7(2) . .
C43 C44 C45 115.19(19) . .
C44 C45 H45A 109.5 . .
C44 C45 H45B 109.5 . .
H45A C45 H45B 109.5 . .
C44 C45 H45C 109.5 . .
H45A C45 H45C 109.5 . .
H45B C45 H45C 109.5 . .
C51 C46 C47 121.1(2) . .
C51 C46 N3 120.7(2) . .
C47 C46 N3 118.2(2) . .
C48 C47 C46 118.3(3) . .
C48 C47 C52 119.0(2) . .
C46 C47 C52 122.7(2) . .
C49 C48 C47 121.5(3) . .
C49 C48 H48 119.3 . .
C47 C48 H48 119.3 . .
C50 C49 C48 120.0(3) . .
C50 C49 H49 120.0 . .
C48 C49 H49 120.0 . .
C49 C50 C51 121.3(3) . .
C49 C50 H50 119.3 . .
C51 C50 H50 119.3 . .
C46 C51 C50 117.8(2) . .
C46 C51 C55 123.3(2) . .
C50 C51 C55 118.9(2) . .
C47 C52 C53 111.6(2) . .
C47 C52 C54 112.3(2) . .
C53 C52 C54 109.4(2) . .
C47 C52 H52 107.8 . .
C53 C52 H52 107.8 . .
C54 C52 H52 107.8 . .
C52 C53 H53A 109.5 . .
C52 C53 H53B 109.5 . .
H53A C53 H53B 109.5 . .
C52 C53 H53C 109.5 . .
H53A C53 H53C 109.5 . .
H53B C53 H53C 109.5 . .
C52 C54 H54A 109.5 . .
C52 C54 H54B 109.5 . .
H54A C54 H54B 109.5 . .
C52 C54 H54C 109.5 . .
H54A C54 H54C 109.5 . .
H54B C54 H54C 109.5 . .
C51 C55 C56 110.9(2) . .
C51 C55 C57 112.5(2) . .
C56 C55 C57 109.6(2) . .
C51 C55 H55 107.9 . .
C56 C55 H55 107.9 . .
C57 C55 H55 107.9 . .
C55 C56 H56A 109.5 . .
C55 C56 H56B 109.5 . .
H56A C56 H56B 109.5 . .
C55 C56 H56C 109.5 . .
H56A C56 H56C 109.5 . .
H56B C56 H56C 109.5 . .
C55 C57 H57A 109.5 . .
C55 C57 H57B 109.5 . .
H57A C57 H57B 109.5 . .
C55 C57 H57C 109.5 . .
H57A C57 H57C 109.5 . .
H57B C57 H57C 109.5 . .
C59 C58 C63 121.1(2) . .
C59 C58 N4 120.9(2) . .
C63 C58 N4 118.0(2) . .
C60 C59 C58 117.7(2) . .
C60 C59 C64 118.6(2) . .
C58 C59 C64 123.6(2) . .
C61 C60 C59 122.0(3) . .
C61 C60 H60 119.0 . .
C59 C60 H60 119.0 . .
C60 C61 C62 119.7(2) . .
C60 C61 H61 120.2 . .
C62 C61 H61 120.2 . .
C61 C62 C63 121.6(3) . .
C61 C62 H62 119.2 . .
C63 C62 H62 119.2 . .
C62 C63 C58 117.8(2) . .
C62 C63 C67 119.9(2) . .
C58 C63 C67 122.3(2) . .
C59 C64 C66 110.5(2) . .
C59 C64 C65 112.7(2) . .
C66 C64 C65 109.2(2) . .
C59 C64 H64 108.1 . .
C66 C64 H64 108.1 . .
C65 C64 H64 108.1 . .
C64 C65 H65A 109.5 . .
C64 C65 H65B 109.5 . .
H65A C65 H65B 109.5 . .
C64 C65 H65C 109.5 . .
H65A C65 H65C 109.5 . .
H65B C65 H65C 109.5 . .
C64 C66 H66A 109.5 . .
C64 C66 H66B 109.5 . .
H66A C66 H66B 109.5 . .
C64 C66 H66C 109.5 . .
H66A C66 H66C 109.5 . .
H66B C66 H66C 109.5 . .
C69 C67 C63 111.7(2) . .
C69 C67 C68 110.9(3) . .
C63 C67 C68 113.2(2) . .
C69 C67 H67 106.9 . .
C63 C67 H67 106.9 . .
C68 C67 H67 106.9 . .
C67 C68 H68A 109.5 . .
C67 C68 H68B 109.5 . .
H68A C68 H68B 109.5 . .
C67 C68 H68C 109.5 . .
H68A C68 H68C 109.5 . .
H68B C68 H68C 109.5 . .
C67 C69 H69A 109.5 . .
C67 C69 H69B 109.5 . .
H69A C69 H69B 109.5 . .
C67 C69 H69C 109.5 . .
H69A C69 H69C 109.5 . .
H69B C69 H69C 109.5 . .
C71 C70 Mg2 175.4(2) . 2_557
C71 C70 Mg2 81.74(16) . .
Mg2 C70 Mg2 93.83(8) 2_557 .
C70 C71 C72 177.9(3) . .
C70 C71 Mg2 69.48(15) . .
C72 C71 Mg2 112.08(16) . .
O2 C72 O2A 11.2(14) . .
O2 C72 C71 115.9(6) . .
O2A C72 C71 108.2(11) . .
O2 C72 H72A 108.3 . .
O2A C72 H72A 104.9 . .
C71 C72 H72A 108.3 . .
O2 C72 H72B 108.3 . .
O2A C72 H72B 119.3 . .
C71 C72 H72B 108.3 . .
H72A C72 H72B 107.4 . .
O2 C72 H72C 112.5 . .
O2A C72 H72C 110.1 . .
C71 C72 H72C 110.1 . .
H72A C72 H72C 7.0 . .
H72B C72 H72C 100.6 . .
O2 C72 H72D 99.2 . .
O2A C72 H72D 110.1 . .
C71 C72 H72D 110.1 . .
H72A C72 H72D 115.0 . .
H72B C72 H72D 9.9 . .
H72C C72 H72D 108.4 . .
O2 C73 C78 126.9(14) . .
O2 C73 C74 114.2(11) . .
C78 C73 C74 118.5(11) . .
C75 C74 C73 121.4(7) . .
C75 C74 H74 119.3 . .
C73 C74 H74 119.3 . .
C74 C75 C76 119.8(9) . .
C74 C75 H75 120.1 . .
C76 C75 H75 120.1 . .
C77 C76 C75 119.9(11) . .
C77 C76 H76 120.1 . .
C75 C76 H76 120.1 . .
C76 C77 C78 121.2(9) . .
C76 C77 H77 119.4 . .
C78 C77 H77 119.4 . .
C73 C78 C77 118.8(10) . .
C73 C78 H78 120.6 . .
C77 C78 H78 120.6 . .
C81 C80 C82 119.4(17) . 2_556
C81 C80 H80 120.3 . .
C82 C80 H80 120.3 2_556 .
C82 C81 C80 121.6(17) . .
C82 C81 H81 119.2 . .
C80 C81 H81 119.2 . .
C81 C82 C80 119.0(15) . 2_556
C81 C82 H82 120.5 . .
C80 C82 H82 120.5 2_556 .
C74A C73A C78A 121.6(19) . .
C74A C73A O2A 118(2) . .
C78A C73A O2A 119(2) . .
C73A C74A C75A 119(2) . .
C73A C74A H74A 120.7 . .
C75A C74A H74A 120.7 . .
C76A C75A C74A 118(2) . .
C76A C75A H75A 120.9 . .
C74A C75A H75A 120.9 . .
C75A C76A C77A 122(2) . .
C75A C76A H76A 119.2 . .
C77A C76A H76A 119.2 . .
C78A C77A C76A 119.9(16) . .
C78A C77A H77A 120.1 . .
C76A C77A H77A 120.1 . .
C77A C78A C73A 120(2) . .
C77A C78A H78A 120.0 . .
C73A C78A H78A 120.0 . .
C81A C80A C82A 121(3) . 2_556
C81A C80A H80A 119.4 . .
C82A C80A H80A 119.4 2_556 .
C80A C81A C82A 121(3) . .
C80A C81A H81A 119.7 . .
C82A C81A H81A 119.7 . .
C81A C82A C80A 118(2) . 2_556
C81A C82A H82A 120.9 . .
C80A C82A H82A 120.9 2_556 .

loop_
_geom_bond_atom_site_label_1
_geom_bond_atom_site_label_2
_geom_bond_distance
_geom_bond_site_symmetry_2
Mg1 N2 2.0550(17) .
Mg1 N1 2.0621(18) .
Mg1 C30 2.162(2) 2_666
Mg1 C30 2.345(2) .
Mg1 C31 2.518(3) .
Mg1 Mg1 3.2712(14) 2_666
Mg2 N4 2.0562(18) .
Mg2 N3 2.0683(18) .
Mg2 C70 2.157(2) 2_557
Mg2 C70 2.370(2) .
Mg2 C71 2.505(2) .
Mg2 Mg2 3.3100(14) 2_557
O1 C33 1.380(3) .
O1 C32 1.427(3) .
O2 C73 1.339(13) .
O2 C72 1.417(7) .
O2A C73A 1.430(17) .
O2A C72 1.448(12) .
N1 C2 1.337(3) .
N1 C6 1.448(2) .
N2 C4 1.332(3) .
N2 C18 1.452(3) .
N3 C42 1.337(3) .
N3 C46 1.457(3) .
N4 C44 1.341(3) .
N4 C58 1.451(3) .
C1 C2 1.513(3) .
C1 H1A 0.9800 .
C1 H1B 0.9800 .
C1 H1C 0.9800 .
C2 C3 1.400(3) .
C3 C4 1.410(3) .
C3 H3 0.9500 .
C4 C5 1.511(3) .
C5 H5A 0.9800 .
C5 H5B 0.9800 .
C5 H5C 0.9800 .
C6 C11 1.403(3) .
C6 C7 1.410(3) .
C7 C8 1.394(3) .
C7 C12 1.517(3) .
C8 C9 1.380(3) .
C8 H8 0.9500 .
C9 C10 1.375(3) .
C9 H9 0.9500 .
C10 C11 1.392(3) .
C10 H10 0.9500 .
C11 C15 1.526(3) .
C12 C13 1.523(3) .
C12 C14 1.538(3) .
C12 H12 1.0000 .
C13 H13A 0.9800 .
C13 H13B 0.9800 .
C13 H13C 0.9800 .
C14 H14A 0.9800 .
C14 H14B 0.9800 .
C14 H14C 0.9800 .
C15 C16 1.514(3) .
C15 C17 1.536(4) .
C15 H15 1.0000 .
C16 H16A 0.9800 .
C16 H16B 0.9800 .
C16 H16C 0.9800 .
C17 H17A 0.9800 .
C17 H17B 0.9800 .
C17 H17C 0.9800 .
C18 C23 1.400(3) .
C18 C19 1.412(3) .
C19 C20 1.396(3) .
C19 C24 1.513(3) .
C20 C21 1.379(3) .
C20 H20 0.9500 .
C21 C22 1.376(3) .
C21 H21 0.9500 .
C22 C23 1.402(3) .
C22 H22 0.9500 .
C23 C27 1.515(3) .
C24 C26 1.530(4) .
C24 C25 1.530(3) .
C24 H24 1.0000 .
C25 H25A 0.9800 .
C25 H25B 0.9800 .
C25 H25C 0.9800 .
C26 H26A 0.9800 .
C26 H26B 0.9800 .
C26 H26C 0.9800 .
C27 C29 1.525(3) .
C27 C28 1.542(3) .
C27 H27 1.0000 .
C28 H28A 0.9800 .
C28 H28B 0.9800 .
C28 H28C 0.9800 .
C29 H29A 0.9800 .
C29 H29B 0.9800 .
C29 H29C 0.9800 .
C30 C31 1.223(3) .
C30 Mg1 2.162(2) 2_666
C31 C32 1.479(3) .
C32 H32A 0.9900 .
C32 H32B 0.9900 .
C33 C34 1.376(4) .
C33 C38 1.387(4) .
C34 C35 1.386(4) .
C34 H34 0.9500 .
C35 C36 1.376(5) .
C35 H35 0.9500 .
C36 C37 1.375(5) .
C36 H36 0.9500 .
C37 C38 1.375(4) .
C37 H37 0.9500 .
C38 H38 0.9500 .
C41 C42 1.516(3) .
C41 H41A 0.9800 .
C41 H41B 0.9800 .
C41 H41C 0.9800 .
C42 C43 1.398(3) .
C43 C44 1.400(3) .
C43 H43 0.9500 .
C44 C45 1.511(3) .
C45 H45A 0.9800 .
C45 H45B 0.9800 .
C45 H45C 0.9800 .
C46 C51 1.402(3) .
C46 C47 1.405(3) .
C47 C48 1.389(4) .
C47 C52 1.517(4) .
C48 C49 1.373(4) .
C48 H48 0.9500 .
C49 C50 1.373(4) .
C49 H49 0.9500 .
C50 C51 1.404(3) .
C50 H50 0.9500 .
C51 C55 1.517(4) .
C52 C53 1.529(4) .
C52 C54 1.534(4) .
C52 H52 1.0000 .
C53 H53A 0.9800 .
C53 H53B 0.9800 .
C53 H53C 0.9800 .
C54 H54A 0.9800 .
C54 H54B 0.9800 .
C54 H54C 0.9800 .
C55 C56 1.525(4) .
C55 C57 1.540(3) .
C55 H55 1.0000 .
C56 H56A 0.9800 .
C56 H56B 0.9800 .
C56 H56C 0.9800 .
C57 H57A 0.9800 .
C57 H57B 0.9800 .
C57 H57C 0.9800 .
C58 C59 1.406(3) .
C58 C63 1.409(3) .
C59 C60 1.395(3) .
C59 C64 1.513(4) .
C60 C61 1.371(4) .
C60 H60 0.9500 .
C61 C62 1.371(4) .
C61 H61 0.9500 .
C62 C63 1.400(3) .
C62 H62 0.9500 .
C63 C67 1.511(4) .
C64 C66 1.523(4) .
C64 C65 1.543(3) .
C64 H64 1.0000 .
C65 H65A 0.9800 .
C65 H65B 0.9800 .
C65 H65C 0.9800 .
C66 H66A 0.9800 .
C66 H66B 0.9800 .
C66 H66C 0.9800 .
C67 C69 1.492(4) .
C67 C68 1.519(4) .
C67 H67 1.0000 .
C68 H68A 0.9800 .
C68 H68B 0.9800 .
C68 H68C 0.9800 .
C69 H69A 0.9800 .
C69 H69B 0.9800 .
C69 H69C 0.9800 .
C70 C71 1.218(3) .
C70 Mg2 2.157(2) 2_557
C71 C72 1.474(3) .
C72 H72A 0.9900 .
C72 H72B 0.9900 .
C72 H72C 0.9900 .
C72 H72D 0.9900 .
C73 C78 1.383(16) .
C73 C74 1.409(18) .
C74 C75 1.362(12) .
C74 H74 0.9500 .
C75 C76 1.39(2) .
C75 H75 0.9500 .
C76 C77 1.362(18) .
C76 H76 0.9500 .
C77 C78 1.411(12) .
C77 H77 0.9500 .
C78 H78 0.9500 .
C80 C81 1.36(2) .
C80 C82 1.37(2) 2_556
C80 H80 0.9500 .
C81 C82 1.36(2) .
C81 H81 0.9500 .
C82 C80 1.37(2) 2_556
C82 H82 0.9500 .
C73A C74A 1.33(3) .
C73A C78A 1.36(3) .
C74A C75A 1.42(4) .
C74A H74A 0.9500 .
C75A C76A 1.34(4) .
C75A H75A 0.9500 .
C76A C77A 1.35(2) .
C76A H76A 0.9500 .
C77A C78A 1.35(2) .
C77A H77A 0.9500 .
C78A H78A 0.9500 .
C80A C81A 1.36(3) .
C80A C82A 1.39(3) 2_556
C80A H80A 0.9500 .
C81A C82A 1.37(4) .
C81A H81A 0.9500 .
C82A C80A 1.39(3) 2_556
C82A H82A 0.9500 .

loop_
_geom_torsion_atom_site_label_1
_geom_torsion_atom_site_label_2
_geom_torsion_atom_site_label_3
_geom_torsion_atom_site_label_4
_geom_torsion
_geom_torsion_site_symmetry_1
_geom_torsion_site_symmetry_4
N2 Mg1 N1 C2 16.10(18) . .
C30 Mg1 N1 C2 146.64(17) 2_666 .
C30 Mg1 N1 C2 -106.81(18) . .
C31 Mg1 N1 C2 -84.56(18) . .
Mg1 Mg1 N1 C2 -153.77(15) 2_666 .
N2 Mg1 N1 C6 -158.69(16) . .
C30 Mg1 N1 C6 -28.1(2) 2_666 .
C30 Mg1 N1 C6 78.40(17) . .
C31 Mg1 N1 C6 100.65(16) . .
Mg1 Mg1 N1 C6 31.4(2) 2_666 .
N1 Mg1 N2 C4 -19.16(19) . .
C30 Mg1 N2 C4 -153.34(18) 2_666 .
C30 Mg1 N2 C4 103.66(19) . .
C31 Mg1 N2 C4 78.93(19) . .
Mg1 Mg1 N2 C4 151.34(16) 2_666 .
N1 Mg1 N2 C18 162.26(17) . .
C30 Mg1 N2 C18 28.1(2) 2_666 .
C30 Mg1 N2 C18 -74.93(18) . .
C31 Mg1 N2 C18 -99.65(17) . .
Mg1 Mg1 N2 C18 -27.2(2) 2_666 .
N4 Mg2 N3 C42 19.26(18) . .
C70 Mg2 N3 C42 149.43(17) 2_557 .
C70 Mg2 N3 C42 -103.67(18) . .
C71 Mg2 N3 C42 -81.62(18) . .
Mg2 Mg2 N3 C42 -150.79(15) 2_557 .
N4 Mg2 N3 C46 -156.42(18) . .
C70 Mg2 N3 C46 -26.3(2) 2_557 .
C70 Mg2 N3 C46 80.64(19) . .
C71 Mg2 N3 C46 102.69(18) . .
Mg2 Mg2 N3 C46 33.5(2) 2_557 .
N3 Mg2 N4 C44 -20.22(18) . .
C70 Mg2 N4 C44 -154.76(17) 2_557 .
C70 Mg2 N4 C44 104.72(18) . .
C71 Mg2 N4 C44 79.41(18) . .
Mg2 Mg2 N4 C44 150.89(15) 2_557 .
N3 Mg2 N4 C58 160.99(17) . .
C70 Mg2 N4 C58 26.5(2) 2_557 .
C70 Mg2 N4 C58 -74.07(19) . .
C71 Mg2 N4 C58 -99.38(18) . .
Mg2 Mg2 N4 C58 -27.9(2) 2_557 .
C6 N1 C2 C3 171.5(2) . .
Mg1 N1 C2 C3 -3.5(3) . .
C6 N1 C2 C1 -6.1(3) . .
Mg1 N1 C2 C1 178.91(17) . .
N1 C2 C3 C4 -14.8(4) . .
C1 C2 C3 C4 163.0(3) . .
C18 N2 C4 C3 -171.5(2) . .
Mg1 N2 C4 C3 9.9(3) . .
C18 N2 C4 C5 6.2(3) . .
Mg1 N2 C4 C5 -172.44(18) . .
C2 C3 C4 N2 11.1(4) . .
C2 C3 C4 C5 -166.7(3) . .
C2 N1 C6 C11 -91.4(2) . .
Mg1 N1 C6 C11 83.7(2) . .
C2 N1 C6 C7 89.7(2) . .
Mg1 N1 C6 C7 -95.3(2) . .
C11 C6 C7 C8 -3.3(3) . .
N1 C6 C7 C8 175.61(18) . .
C11 C6 C7 C12 173.93(19) . .
N1 C6 C7 C12 -7.1(3) . .
C6 C7 C8 C9 1.9(3) . .
C12 C7 C8 C9 -175.4(2) . .
C7 C8 C9 C10 0.2(3) . .
C8 C9 C10 C11 -0.9(3) . .
C9 C10 C11 C6 -0.5(3) . .
C9 C10 C11 C15 178.5(2) . .
C7 C6 C11 C10 2.7(3) . .
N1 C6 C11 C10 -176.30(19) . .
C7 C6 C11 C15 -176.31(19) . .
N1 C6 C11 C15 4.7(3) . .
C8 C7 C12 C13 -68.7(3) . .
C6 C7 C12 C13 114.1(2) . .
C8 C7 C12 C14 54.5(3) . .
C6 C7 C12 C14 -122.7(2) . .
C10 C11 C15 C16 67.5(3) . .
C6 C11 C15 C16 -113.5(2) . .
C10 C11 C15 C17 -55.0(3) . .
C6 C11 C15 C17 123.9(2) . .
C4 N2 C18 C23 -83.0(3) . .
Mg1 N2 C18 C23 95.7(2) . .
C4 N2 C18 C19 98.1(2) . .
Mg1 N2 C18 C19 -83.3(2) . .
C23 C18 C19 C20 1.8(3) . .
N2 C18 C19 C20 -179.30(19) . .
C23 C18 C19 C24 -179.2(2) . .
N2 C18 C19 C24 -0.2(3) . .
C18 C19 C20 C21 -2.3(3) . .
C24 C19 C20 C21 178.7(2) . .
C19 C20 C21 C22 0.9(3) . .
C20 C21 C22 C23 1.0(3) . .
C19 C18 C23 C22 0.1(3) . .
N2 C18 C23 C22 -178.83(18) . .
C19 C18 C23 C27 -179.96(19) . .
N2 C18 C23 C27 1.1(3) . .
C21 C22 C23 C18 -1.5(3) . .
C21 C22 C23 C27 178.56(19) . .
C20 C19 C24 C26 94.7(3) . .
C18 C19 C24 C26 -84.3(3) . .
C20 C19 C24 C25 -30.3(3) . .
C18 C19 C24 C25 150.7(2) . .
C18 C23 C27 C29 -112.9(2) . .
C22 C23 C27 C29 67.1(2) . .
C18 C23 C27 C28 124.3(2) . .
C22 C23 C27 C28 -55.7(3) . .
N2 Mg1 C30 C31 -58.61(16) . .
N1 Mg1 C30 C31 51.13(16) . .
C30 Mg1 C30 C31 179.29(18) 2_666 .
Mg1 Mg1 C30 C31 179.29(18) 2_666 .
N2 Mg1 C30 Mg1 122.10(8) . 2_666
N1 Mg1 C30 Mg1 -128.16(8) . 2_666
C30 Mg1 C30 Mg1 -0.002(1) 2_666 2_666
C31 Mg1 C30 Mg1 -179.29(18) . 2_666
Mg1 C30 C31 C32 -155(15) 2_666 .
Mg1 C30 C31 C32 -167(100) . .
Mg1 C30 C31 Mg1 11(3) 2_666 .
N2 Mg1 C31 C30 129.48(14) . .
N1 Mg1 C31 C30 -135.61(14) . .
C30 Mg1 C31 C30 -0.8(2) 2_666 .
Mg1 Mg1 C31 C30 -0.50(13) 2_666 .
N2 Mg1 C31 C32 -50.73(16) . .
N1 Mg1 C31 C32 44.17(16) . .
C30 Mg1 C31 C32 179.00(14) 2_666 .
C30 Mg1 C31 C32 179.8(2) . .
Mg1 Mg1 C31 C32 179.29(16) 2_666 .
C33 O1 C32 C31 76.8(3) . .
C30 C31 C32 O1 -76(17) . .
Mg1 C31 C32 O1 117.4(2) . .
C32 O1 C33 C34 -3.8(3) . .
C32 O1 C33 C38 176.81(19) . .
O1 C33 C34 C35 179.1(2) . .
C38 C33 C34 C35 -1.5(4) . .
C33 C34 C35 C36 0.7(4) . .
C34 C35 C36 C37 0.2(4) . .
C35 C36 C37 C38 -0.3(4) . .
C36 C37 C38 C33 -0.5(4) . .
C34 C33 C38 C37 1.4(4) . .
O1 C33 C38 C37 -179.2(2) . .
C46 N3 C42 C43 168.8(2) . .
Mg2 N3 C42 C43 -7.2(3) . .
C46 N3 C42 C41 -8.9(3) . .
Mg2 N3 C42 C41 175.14(17) . .
N3 C42 C43 C44 -13.3(4) . .
C41 C42 C43 C44 164.5(3) . .
C58 N4 C44 C43 -172.0(2) . .
Mg2 N4 C44 C43 9.2(3) . .
C58 N4 C44 C45 6.9(3) . .
Mg2 N4 C44 C45 -171.93(18) . .
C42 C43 C44 N4 12.2(4) . .
C42 C43 C44 C45 -166.8(3) . .
C42 N3 C46 C51 87.9(3) . .
Mg2 N3 C46 C51 -96.2(2) . .
C42 N3 C46 C47 -92.3(2) . .
Mg2 N3 C46 C47 83.6(2) . .
C51 C46 C47 C48 0.4(3) . .
N3 C46 C47 C48 -179.3(2) . .
C51 C46 C47 C52 -177.1(2) . .
N3 C46 C47 C52 3.1(3) . .
C46 C47 C48 C49 0.7(4) . .
C52 C47 C48 C49 178.3(2) . .
C47 C48 C49 C50 -1.1(4) . .
C48 C49 C50 C51 0.2(4) . .
C47 C46 C51 C50 -1.2(3) . .
N3 C46 C51 C50 178.6(2) . .
C47 C46 C51 C55 176.4(2) . .
N3 C46 C51 C55 -3.8(3) . .
C49 C50 C51 C46 0.9(4) . .
C49 C50 C51 C55 -176.9(2) . .
C48 C47 C52 C53 68.3(3) . .
C46 C47 C52 C53 -114.2(3) . .
C48 C47 C52 C54 -54.9(3) . .
C46 C47 C52 C54 122.6(3) . .
C46 C51 C55 C56 109.1(3) . .
C50 C51 C55 C56 -73.3(3) . .
C46 C51 C55 C57 -127.8(2) . .
C50 C51 C55 C57 49.8(3) . .
C44 N4 C58 C59 -81.6(3) . .
Mg2 N4 C58 C59 97.2(2) . .
C44 N4 C58 C63 98.7(2) . .
Mg2 N4 C58 C63 -82.5(2) . .
C63 C58 C59 C60 -3.4(3) . .
N4 C58 C59 C60 176.9(2) . .
C63 C58 C59 C64 176.1(2) . .
N4 C58 C59 C64 -3.6(3) . .
C58 C59 C60 C61 0.2(4) . .
C64 C59 C60 C61 -179.3(2) . .
C59 C60 C61 C62 2.2(4) . .
C60 C61 C62 C63 -1.4(4) . .
C61 C62 C63 C58 -1.7(4) . .
C61 C62 C63 C67 179.2(2) . .
C59 C58 C63 C62 4.1(3) . .
N4 C58 C63 C62 -176.2(2) . .
C59 C58 C63 C67 -176.8(2) . .
N4 C58 C63 C67 2.9(3) . .
C60 C59 C64 C66 70.7(3) . .
C58 C59 C64 C66 -108.8(2) . .
C60 C59 C64 C65 -51.7(3) . .
C58 C59 C64 C65 128.8(2) . .
C62 C63 C67 C69 85.6(3) . .
C58 C63 C67 C69 -93.5(3) . .
C62 C63 C67 C68 -40.3(3) . .
C58 C63 C67 C68 140.6(3) . .
N4 Mg2 C70 C71 -60.99(16) . .
N3 Mg2 C70 C71 50.44(17) . .
C70 Mg2 C70 C71 178.78(19) 2_557 .
Mg2 Mg2 C70 C71 178.78(19) 2_557 .
N4 Mg2 C70 Mg2 120.23(8) . 2_557
N3 Mg2 C70 Mg2 -128.34(8) . 2_557
C70 Mg2 C70 Mg2 0.0 2_557 2_557
C71 Mg2 C70 Mg2 -178.78(19) . 2_557
Mg2 C70 C71 C72 -125(6) 2_557 .
Mg2 C70 C71 C72 -140(7) . .
Mg2 C70 C71 Mg2 15(2) 2_557 .
N4 Mg2 C71 C70 127.03(15) . .
N3 Mg2 C71 C70 -136.80(15) . .
C70 Mg2 C71 C70 -1.3(2) 2_557 .
Mg2 Mg2 C71 C70 -0.85(13) 2_557 .
N4 Mg2 C71 C72 -54.39(17) . .
N3 Mg2 C71 C72 41.78(18) . .
C70 Mg2 C71 C72 177.24(16) 2_557 .
C70 Mg2 C71 C72 178.6(3) . .
Mg2 Mg2 C71 C72 177.73(18) 2_557 .
C73 O2 C72 O2A 34(7) . .
C73 O2 C72 C71 81.9(13) . .
C73A O2A C72 O2 -141(9) . .
C73A O2A C72 C71 84(2) . .
C70 C71 C72 O2 -111(7) . .
Mg2 C71 C72 O2 109.0(5) . .
C70 C71 C72 O2A -103(7) . .
Mg2 C71 C72 O2A 117.8(8) . .
C72 O2 C73 C78 -14(2) . .
C72 O2 C73 C74 173.0(11) . .
O2 C73 C74 C75 179.7(12) . .
C78 C73 C74 C75 6(2) . .
C73 C74 C75 C76 -3.1(14) . .
C74 C75 C76 C77 1.4(12) . .
C75 C76 C77 C78 -2.5(13) . .
O2 C73 C78 C77 -179.8(13) . .
C74 C73 C78 C77 -7(2) . .
C76 C77 C78 C73 5.2(15) . .
C82 C80 C81 C82 1(2) 2_556 .
C80 C81 C82 C80 -1(2) . 2_556
C72 O2A C73A C74A 166(2) . .
C72 O2A C73A C78A -1(4) . .
C78A C73A C74A C75A -3(4) . .
O2A C73A C74A C75A -170(2) . .
C73A C74A C75A C76A -1(4) . .
C74A C75A C76A C77A 2(3) . .
C75A C76A C77A C78A 0(3) . .
C76A C77A C78A C73A -4(3) . .
C74A C73A C78A C77A 6(4) . .
O2A C73A C78A C77A 172(2) . .
C82A C80A C81A C82A 1(4) 2_556 .
C80A C81A C82A C80A -1(4) . 2_556
